data_4024874
loop_
_publ_author_name
'Drew R. Bobeck'
'Hyoung Ik Lee'
'Andrew C. Flick'
'Albert Padwa'

_publ_section_title
;
Application of Cross-Conjugated Heteroaromatic Betaines to the Synthesis of
the Schizozygane Alkaloid (\+-)-Strempeliopine
;
_journal_name_full 'Journal of Organic Chemistry'
_journal_page_first 7389
_journal_page_last 7402
_journal_paper_doi 10.1021/jo901336z
_journal_volume 74
_journal_year 2009
_chemical_formula_moiety 'C21 H25.93 Br0.07 N2 O3'
_chemical_formula_sum 'C21 H25.93 Br0.07 N2 O3'
_chemical_formula_weight 359.57
_chemical_name_systematic
; 
 ? 
;
_space_group_IT_number 2
_symmetry_cell_setting triclinic
_symmetry_space_group_name_Hall '-P 1'
_symmetry_space_group_name_H-M 'P -1'
_atom_sites_solution_hydrogens geom
_atom_sites_solution_primary direct
_atom_sites_solution_secondary difmap
_audit_creation_method SHELXL-97
_cell_angle_alpha 75.684(7)
_cell_angle_beta 75.833(6)
_cell_angle_gamma 87.738(6)
_cell_formula_units_Z 2
_cell_length_a 8.0200(8)
_cell_length_b 10.4318(12)
_cell_length_c 11.5980(15)
_cell_measurement_reflns_used 900
_cell_measurement_temperature 173(2)
_cell_measurement_theta_max 63.00
_cell_measurement_theta_min 8.73
_cell_volume 911.37(18)
_computing_cell_refinement 'Bruker SAINT'
_computing_data_collection 'Bruker APEX2'
_computing_data_reduction 'Bruker SAINT'
_computing_molecular_graphics 'Bruker SHELXTL'
_computing_publication_material 'Bruker SHELXTL'
_computing_structure_refinement 'SHELXL-97 (Sheldrick, 2008)'
_computing_structure_solution 'SHELXS-97 (Sheldrick, 2008)'
_diffrn_ambient_temperature 173(2)
_diffrn_measured_fraction_theta_full 0.675
_diffrn_measured_fraction_theta_max 0.675
_diffrn_measurement_device_type 'Bruker APEX-II CCD'
_diffrn_measurement_method '\f and \w scans'
_diffrn_radiation_monochromator graphite
_diffrn_radiation_source 'fine-focus sealed tube'
_diffrn_radiation_type CuK\a
_diffrn_radiation_wavelength 1.54178
_diffrn_reflns_av_R_equivalents 0.0261
_diffrn_reflns_av_sigmaI/netI 0.0402
_diffrn_reflns_limit_h_max 9
_diffrn_reflns_limit_h_min -8
_diffrn_reflns_limit_k_max 10
_diffrn_reflns_limit_k_min -10
_diffrn_reflns_limit_l_max 13
_diffrn_reflns_limit_l_min -11
_diffrn_reflns_number 3966
_diffrn_reflns_theta_full 65.76
_diffrn_reflns_theta_max 65.76
_diffrn_reflns_theta_min 8.73
_exptl_absorpt_coefficient_mu 0.862
_exptl_absorpt_correction_T_max 0.9469
_exptl_absorpt_correction_T_min 0.8069
_exptl_absorpt_correction_type multi-scan
_exptl_absorpt_process_details SADABS
_exptl_crystal_colour colourless
_exptl_crystal_density_diffrn 1.310
_exptl_crystal_density_method 'not measured'
_exptl_crystal_description plate
_exptl_crystal_F_000 384
_exptl_crystal_size_max 0.26
_exptl_crystal_size_mid 0.13
_exptl_crystal_size_min 0.06
_refine_diff_density_max 0.611
_refine_diff_density_min -0.444
_refine_diff_density_rms 0.101
_refine_ls_extinction_method none
_refine_ls_goodness_of_fit_ref 1.131
_refine_ls_hydrogen_treatment constr
_refine_ls_matrix_type full
_refine_ls_number_parameters 246
_refine_ls_number_reflns 2131
_refine_ls_number_restraints 0
_refine_ls_restrained_S_all 1.131
_refine_ls_R_factor_all 0.0998
_refine_ls_R_factor_gt 0.0893
_refine_ls_shift/su_max 0.001
_refine_ls_shift/su_mean 0.000
_refine_ls_structure_factor_coef Fsqd
_refine_ls_weighting_details 'calc w=1/[\s^2^(Fo^2^)+(0.1700P)^2^+1.9000P] where P=(Fo^2^+2Fc^2^)/3'
_refine_ls_weighting_scheme calc
_refine_ls_wR_factor_gt 0.2834
_refine_ls_wR_factor_ref 0.2911
_reflns_number_gt 1735
_reflns_number_total 2131
_reflns_threshold_expression >2sigma(I)
_cod_data_source_file jo901336z_si_002.cif
_cod_data_source_block drb3_135s
_cod_depositor_comments
;
The following automatic conversions were performed:
'_symmetry_cell_setting' value 'Triclinic' changed to 'triclinic'
according to '/home/saulius/struct/CIF-dictionaries/cif_core.dic'
dictionary named 'cif_core.dic' version 2.4.1 from 2010-06-29.

Automatic conversion script
Id: cif_fix_enum 1527 2010-12-29 10:47:43Z saulius 
;
_cod_original_sg_symbol_H-M P-1
_cod_database_code 4024874

loop_
_symmetry_equiv_pos_as_xyz
'x, y, z'
'-x, -y, -z'

loop_
_atom_site_label
_atom_site_type_symbol
_atom_site_fract_x
_atom_site_fract_y
_atom_site_fract_z
_atom_site_U_iso_or_equiv
_atom_site_adp_type
_atom_site_occupancy
_atom_site_symmetry_multiplicity
_atom_site_calc_flag
_atom_site_refinement_flags
_atom_site_disorder_assembly
_atom_site_disorder_group
C1 C 0.2360(7) 0.3603(6) 0.4328(6) 0.0345(15) Uani 1 1 d . B .
C2 C 0.3305(8) 0.3149(6) 0.5194(6) 0.0386(15) Uani 1 1 d . . .
H2A H 0.4232 0.3660 0.5237 0.046 Uiso 1 1 calc R . .
C3 C 0.2849(8) 0.1921(6) 0.5995(6) 0.0473(18) Uani 1 1 d . B .
H3A H 0.3493 0.1581 0.6587 0.057 Uiso 1 1 calc R . .
C4 C 0.1479(9) 0.1177(6) 0.5957(6) 0.0473(17) Uani 1 1 d . . .
H4 H 0.1177 0.0347 0.6529 0.057 Uiso 0.93 1 calc PR A 1
Br1 Br 0.0808(14) -0.0291(10) 0.7148(11) 0.055(3) Uani 0.07 1 d P B 2
C5 C 0.0546(8) 0.1650(6) 0.5076(6) 0.0430(16) Uani 1 1 d . B .
H5A H -0.0391 0.1143 0.5041 0.052 Uiso 1 1 calc R . .
C6 C 0.0999(7) 0.2870(5) 0.4248(6) 0.0341(15) Uani 1 1 d . . .
C7 C 0.0240(7) 0.3607(6) 0.3216(5) 0.0324(14) Uani 1 1 d . B .
H7A H 0.0267 0.3045 0.2627 0.039 Uiso 1 1 calc R . .
C8 C -0.1602(7) 0.4025(6) 0.3672(6) 0.0380(15) Uani 1 1 d . . .
H8A H -0.2376 0.3234 0.3974 0.046 Uiso 1 1 calc R B .
H8B H -0.1662 0.4435 0.4365 0.046 Uiso 1 1 calc R . .
C9 C -0.2192(7) 0.4996(6) 0.2660(6) 0.0389(16) Uani 1 1 d . B .
C10 C -0.1617(7) 0.6948(6) 0.1009(6) 0.0397(16) Uani 1 1 d . B .
H10A H -0.2213 0.7657 0.1373 0.048 Uiso 1 1 calc R . .
H10B H -0.2444 0.6536 0.0692 0.048 Uiso 1 1 calc R . .
C11 C -0.0099(8) 0.7539(7) -0.0035(6) 0.0439(16) Uani 1 1 d . . .
H11A H 0.0479 0.6839 -0.0420 0.053 Uiso 1 1 calc R . .
H11B H -0.0499 0.8216 -0.0667 0.053 Uiso 1 1 calc R . .
C12 C 0.1140(8) 0.8159(6) 0.0468(6) 0.0404(15) Uani 1 1 d . . .
H12A H 0.0540 0.8849 0.0857 0.048 Uiso 1 1 calc R . .
H12B H 0.2096 0.8596 -0.0219 0.048 Uiso 1 1 calc R . .
C13 C 0.1884(7) 0.7156(5) 0.1412(6) 0.0333(14) Uani 1 1 d . . .
C14 C 0.3222(7) 0.6245(6) 0.0776(6) 0.0354(14) Uani 1 1 d . . .
H14A H 0.3364 0.6504 -0.0124 0.042 Uiso 1 1 calc R . .
H14B H 0.4356 0.6322 0.0953 0.042 Uiso 1 1 calc R . .
C15 C 0.2513(7) 0.4845(6) 0.1295(6) 0.0372(15) Uani 1 1 d . B .
H15A H 0.3456 0.4204 0.1320 0.045 Uiso 1 1 calc R . .
H15B H 0.1778 0.4623 0.0796 0.045 Uiso 1 1 calc R . .
C16 C 0.1461(6) 0.4826(5) 0.2586(5) 0.0299(14) Uani 1 1 d . . .
C17 C 0.0508(6) 0.6153(5) 0.2376(5) 0.0285(13) Uani 1 1 d . B .
H17A H 0.0158 0.6442 0.3160 0.034 Uiso 1 1 calc R . .
C18 C 0.2718(7) 0.7928(6) 0.2108(6) 0.0383(15) Uani 1 1 d . . .
H18A H 0.1808 0.8378 0.2600 0.046 Uiso 1 1 calc R . .
H18B H 0.3269 0.7295 0.2683 0.046 Uiso 1 1 calc R . .
C19 C 0.4031(8) 0.8934(6) 0.1281(6) 0.0394(15) Uani 1 1 d . . .
H19A H 0.4929 0.8494 0.0771 0.047 Uiso 1 1 calc R . .
H19B H 0.3477 0.9592 0.0726 0.047 Uiso 1 1 calc R . .
C20 C 0.4183(8) 1.0789(6) 0.2137(6) 0.0415(16) Uani 1 1 d . . .
C21 C 0.5089(9) 1.1349(7) 0.2884(7) 0.0542(19) Uani 1 1 d . . .
H21A H 0.5135 1.2317 0.2605 0.081 Uiso 1 1 calc R . .
H21B H 0.6262 1.1015 0.2790 0.081 Uiso 1 1 calc R . .
H21C H 0.4469 1.1085 0.3749 0.081 Uiso 1 1 calc R . .
N1 N 0.2593(6) 0.4815(4) 0.3435(4) 0.0325(12) Uani 1 1 d . B .
H1A H 0.3296 0.5464 0.3385 0.039 Uiso 1 1 calc R . .
N2 N -0.1032(6) 0.5951(5) 0.1951(5) 0.0340(12) Uani 1 1 d . . .
O1 O -0.3641(5) 0.4901(5) 0.2485(5) 0.0524(13) Uani 1 1 d . . .
O2 O 0.4825(5) 0.9609(4) 0.1974(4) 0.0391(11) Uani 1 1 d . . .
O3 O 0.3000(8) 1.1267(6) 0.1729(6) 0.083(2) Uani 1 1 d . . .

loop_
_atom_site_aniso_label
_atom_site_aniso_U_11
_atom_site_aniso_U_22
_atom_site_aniso_U_33
_atom_site_aniso_U_23
_atom_site_aniso_U_13
_atom_site_aniso_U_12
C1 0.034(3) 0.034(3) 0.034(4) -0.010(3) -0.004(2) 0.012(3)
C2 0.037(3) 0.034(3) 0.049(4) -0.015(3) -0.017(3) 0.010(3)
C3 0.051(4) 0.045(4) 0.051(5) -0.016(3) -0.020(3) 0.021(3)
C4 0.055(4) 0.036(3) 0.043(5) -0.001(3) -0.006(3) 0.005(3)
Br1 0.054(6) 0.043(6) 0.054(8) 0.005(5) -0.007(5) 0.006(4)
C5 0.052(4) 0.031(3) 0.044(5) -0.008(3) -0.012(3) 0.006(3)
C6 0.031(3) 0.032(3) 0.041(4) -0.013(3) -0.009(3) 0.008(3)
C7 0.030(3) 0.033(3) 0.036(4) -0.012(3) -0.007(2) 0.003(2)
C8 0.029(3) 0.036(3) 0.046(4) -0.007(3) -0.006(3) -0.002(2)
C9 0.020(3) 0.045(4) 0.059(5) -0.020(3) -0.017(3) 0.005(3)
C10 0.029(3) 0.049(4) 0.047(4) -0.015(3) -0.018(3) 0.008(3)
C11 0.043(4) 0.050(4) 0.043(4) -0.007(3) -0.022(3) 0.005(3)
C12 0.040(4) 0.041(3) 0.039(4) -0.004(3) -0.012(3) 0.000(3)
C13 0.032(3) 0.033(3) 0.034(4) -0.007(3) -0.009(2) 0.005(2)
C14 0.025(3) 0.043(3) 0.035(4) -0.009(3) -0.002(2) 0.000(2)
C15 0.037(3) 0.039(3) 0.043(4) -0.020(3) -0.015(3) 0.010(3)
C16 0.023(3) 0.029(3) 0.038(4) -0.007(3) -0.009(2) 0.004(2)
C17 0.024(3) 0.033(3) 0.032(4) -0.012(3) -0.008(2) 0.004(2)
C18 0.037(3) 0.037(3) 0.043(4) -0.006(3) -0.017(3) 0.003(3)
C19 0.042(4) 0.034(3) 0.044(4) -0.006(3) -0.017(3) -0.003(3)
C20 0.047(4) 0.038(3) 0.039(4) -0.006(3) -0.013(3) 0.010(3)
C21 0.066(5) 0.041(4) 0.065(5) -0.024(4) -0.023(4) 0.004(3)
N1 0.032(3) 0.024(2) 0.043(3) -0.005(2) -0.015(2) 0.0026(18)
N2 0.023(3) 0.037(3) 0.047(4) -0.015(3) -0.016(2) 0.006(2)
O1 0.033(3) 0.058(3) 0.070(4) -0.014(2) -0.021(2) -0.002(2)
O2 0.040(2) 0.032(2) 0.050(3) -0.013(2) -0.0167(19) 0.0046(17)
O3 0.095(4) 0.074(4) 0.114(5) -0.047(4) -0.071(4) 0.052(3)

loop_
_atom_type_symbol
_atom_type_description
_atom_type_scat_dispersion_real
_atom_type_scat_dispersion_imag
_atom_type_scat_source
C C 0.0181 0.0091 'International Tables Vol C Tables 4.2.6.8 and 6.1.1.4'
H H 0.0000 0.0000 'International Tables Vol C Tables 4.2.6.8 and 6.1.1.4'
N N 0.0311 0.0180 'International Tables Vol C Tables 4.2.6.8 and 6.1.1.4'
O O 0.0492 0.0322 'International Tables Vol C Tables 4.2.6.8 and 6.1.1.4'
Br Br -0.6763 1.2805 'International Tables Vol C Tables 4.2.6.8 and 6.1.1.4'

loop_
_geom_angle_atom_site_label_1
_geom_angle_atom_site_label_2
_geom_angle_atom_site_label_3
_geom_angle
_geom_angle_site_symmetry_1
_geom_angle_site_symmetry_3
_geom_angle_publ_flag
C2 C1 C6 122.2(6) . . ?
C2 C1 N1 127.0(6) . . ?
C6 C1 N1 110.8(5) . . ?
C1 C2 C3 117.5(6) . . ?
C1 C2 H2A 121.2 . . ?
C3 C2 H2A 121.2 . . ?
C4 C3 C2 121.8(6) . . ?
C4 C3 H3A 119.1 . . ?
C2 C3 H3A 119.1 . . ?
C3 C4 C5 119.8(6) . . ?
C3 C4 Br1 118.7(7) . . ?
C5 C4 Br1 121.2(7) . . ?
C3 C4 H4 120.1 . . ?
C5 C4 H4 120.1 . . ?
Br1 C4 H4 5.9 . . ?
C6 C5 C4 119.4(6) . . ?
C6 C5 H5A 120.3 . . ?
C4 C5 H5A 120.3 . . ?
C1 C6 C5 119.3(5) . . ?
C1 C6 C7 110.0(5) . . ?
C5 C6 C7 130.7(6) . . ?
C6 C7 C8 112.3(5) . . ?
C6 C7 C16 104.0(4) . . ?
C8 C7 C16 111.3(4) . . ?
C6 C7 H7A 109.7 . . ?
C8 C7 H7A 109.7 . . ?
C16 C7 H7A 109.7 . . ?
C9 C8 C7 110.9(5) . . ?
C9 C8 H8A 109.5 . . ?
C7 C8 H8A 109.5 . . ?
C9 C8 H8B 109.5 . . ?
C7 C8 H8B 109.5 . . ?
H8A C8 H8B 108.1 . . ?
O1 C9 N2 122.6(6) . . ?
O1 C9 C8 121.5(6) . . ?
N2 C9 C8 115.8(5) . . ?
N2 C10 C11 110.2(4) . . ?
N2 C10 H10A 109.6 . . ?
C11 C10 H10A 109.6 . . ?
N2 C10 H10B 109.6 . . ?
C11 C10 H10B 109.6 . . ?
H10A C10 H10B 108.1 . . ?
C12 C11 C10 108.7(5) . . ?
C12 C11 H11A 110.0 . . ?
C10 C11 H11A 110.0 . . ?
C12 C11 H11B 110.0 . . ?
C10 C11 H11B 110.0 . . ?
H11A C11 H11B 108.3 . . ?
C11 C12 C13 113.1(5) . . ?
C11 C12 H12A 109.0 . . ?
C13 C12 H12A 109.0 . . ?
C11 C12 H12B 109.0 . . ?
C13 C12 H12B 109.0 . . ?
H12A C12 H12B 107.8 . . ?
C12 C13 C18 108.2(5) . . ?
C12 C13 C17 113.9(4) . . ?
C18 C13 C17 108.3(5) . . ?
C12 C13 C14 111.2(5) . . ?
C18 C13 C14 111.3(4) . . ?
C17 C13 C14 103.9(4) . . ?
C15 C14 C13 106.6(5) . . ?
C15 C14 H14A 110.4 . . ?
C13 C14 H14A 110.4 . . ?
C15 C14 H14B 110.4 . . ?
C13 C14 H14B 110.4 . . ?
H14A C14 H14B 108.6 . . ?
C14 C15 C16 104.7(4) . . ?
C14 C15 H15A 110.8 . . ?
C16 C15 H15A 110.8 . . ?
C14 C15 H15B 110.8 . . ?
C16 C15 H15B 110.8 . . ?
H15A C15 H15B 108.9 . . ?
N1 C16 C15 111.4(4) . . ?
N1 C16 C7 104.7(5) . . ?
C15 C16 C7 115.2(5) . . ?
N1 C16 C17 110.2(4) . . ?
C15 C16 C17 102.0(4) . . ?
C7 C16 C17 113.5(4) . . ?
N2 C17 C16 108.4(4) . . ?
N2 C17 C13 114.3(5) . . ?
C16 C17 C13 104.3(4) . . ?
N2 C17 H17A 109.9 . . ?
C16 C17 H17A 109.9 . . ?
C13 C17 H17A 109.9 . . ?
C19 C18 C13 113.2(5) . . ?
C19 C18 H18A 108.9 . . ?
C13 C18 H18A 108.9 . . ?
C19 C18 H18B 108.9 . . ?
C13 C18 H18B 108.9 . . ?
H18A C18 H18B 107.8 . . ?
O2 C19 C18 111.5(5) . . ?
O2 C19 H19A 109.3 . . ?
C18 C19 H19A 109.3 . . ?
O2 C19 H19B 109.3 . . ?
C18 C19 H19B 109.3 . . ?
H19A C19 H19B 108.0 . . ?
O3 C20 O2 121.6(6) . . ?
O3 C20 C21 126.6(6) . . ?
O2 C20 C21 111.8(5) . . ?
C20 C21 H21A 109.5 . . ?
C20 C21 H21B 109.5 . . ?
H21A C21 H21B 109.5 . . ?
C20 C21 H21C 109.5 . . ?
H21A C21 H21C 109.5 . . ?
H21B C21 H21C 109.5 . . ?
C1 N1 C16 109.3(4) . . ?
C1 N1 H1A 125.4 . . ?
C16 N1 H1A 125.4 . . ?
C9 N2 C10 116.5(5) . . ?
C9 N2 C17 118.4(5) . . ?
C10 N2 C17 122.7(5) . . ?
C20 O2 C19 117.6(4) . . ?

loop_
_geom_bond_atom_site_label_1
_geom_bond_atom_site_label_2
_geom_bond_distance
_geom_bond_site_symmetry_2
_geom_bond_publ_flag
C1 C2 1.385(8) . ?
C1 C6 1.391(8) . ?
C1 N1 1.408(7) . ?
C2 C3 1.385(9) . ?
C2 H2A 0.9500 . ?
C3 C4 1.386(10) . ?
C3 H3A 0.9500 . ?
C4 C5 1.394(9) . ?
C4 Br1 1.788(12) . ?
C4 H4 0.9500 . ?
C5 C6 1.391(9) . ?
C5 H5A 0.9500 . ?
C6 C7 1.504(8) . ?
C7 C8 1.527(7) . ?
C7 C16 1.549(8) . ?
C7 H7A 1.0000 . ?
C8 C9 1.508(9) . ?
C8 H8A 0.9900 . ?
C8 H8B 0.9900 . ?
C9 O1 1.239(7) . ?
C9 N2 1.352(8) . ?
C10 N2 1.464(7) . ?
C10 C11 1.516(9) . ?
C10 H10A 0.9900 . ?
C10 H10B 0.9900 . ?
C11 C12 1.505(9) . ?
C11 H11A 0.9900 . ?
C11 H11B 0.9900 . ?
C12 C13 1.534(8) . ?
C12 H12A 0.9900 . ?
C12 H12B 0.9900 . ?
C13 C18 1.542(8) . ?
C13 C17 1.573(8) . ?
C13 C14 1.574(7) . ?
C14 C15 1.511(8) . ?
C14 H14A 0.9900 . ?
C14 H14B 0.9900 . ?
C15 C16 1.523(8) . ?
C15 H15A 0.9900 . ?
C15 H15B 0.9900 . ?
C16 N1 1.492(7) . ?
C16 C17 1.550(7) . ?
C17 N2 1.478(7) . ?
C17 H17A 1.0000 . ?
C18 C19 1.491(9) . ?
C18 H18A 0.9900 . ?
C18 H18B 0.9900 . ?
C19 O2 1.453(7) . ?
C19 H19A 0.9900 . ?
C19 H19B 0.9900 . ?
C20 O3 1.199(7) . ?
C20 O2 1.355(7) . ?
C20 C21 1.487(9) . ?
C21 H21A 0.9800 . ?
C21 H21B 0.9800 . ?
C21 H21C 0.9800 . ?
N1 H1A 0.8800 . ?

loop_
_geom_torsion_atom_site_label_1
_geom_torsion_atom_site_label_2
_geom_torsion_atom_site_label_3
_geom_torsion_atom_site_label_4
_geom_torsion
_geom_torsion_site_symmetry_1
_geom_torsion_site_symmetry_2
_geom_torsion_site_symmetry_3
_geom_torsion_site_symmetry_4
_geom_torsion_publ_flag
C6 C1 C2 C3 -0.1(8) . . . . ?
N1 C1 C2 C3 179.7(5) . . . . ?
C1 C2 C3 C4 -1.3(9) . . . . ?
C2 C3 C4 C5 1.5(9) . . . . ?
C2 C3 C4 Br1 -172.0(6) . . . . ?
C3 C4 C5 C6 -0.3(9) . . . . ?
Br1 C4 C5 C6 172.9(6) . . . . ?
C2 C1 C6 C5 1.2(8) . . . . ?
N1 C1 C6 C5 -178.6(5) . . . . ?
C2 C1 C6 C7 -179.3(5) . . . . ?
N1 C1 C6 C7 0.9(6) . . . . ?
C4 C5 C6 C1 -1.0(8) . . . . ?
C4 C5 C6 C7 179.7(5) . . . . ?
C1 C6 C7 C8 -114.4(5) . . . . ?
C5 C6 C7 C8 65.1(8) . . . . ?
C1 C6 C7 C16 6.1(6) . . . . ?
C5 C6 C7 C16 -174.5(6) . . . . ?
C6 C7 C8 C9 168.1(5) . . . . ?
C16 C7 C8 C9 52.0(7) . . . . ?
C7 C8 C9 O1 136.1(6) . . . . ?
C7 C8 C9 N2 -42.6(7) . . . . ?
N2 C10 C11 C12 -59.3(6) . . . . ?
C10 C11 C12 C13 62.3(6) . . . . ?
C11 C12 C13 C18 -164.9(5) . . . . ?
C11 C12 C13 C17 -44.4(7) . . . . ?
C11 C12 C13 C14 72.6(6) . . . . ?
C12 C13 C14 C15 -118.3(5) . . . . ?
C18 C13 C14 C15 121.0(5) . . . . ?
C17 C13 C14 C15 4.6(6) . . . . ?
C13 C14 C15 C16 -29.4(6) . . . . ?
C14 C15 C16 N1 -74.9(5) . . . . ?
C14 C15 C16 C7 166.0(4) . . . . ?
C14 C15 C16 C17 42.7(5) . . . . ?
C6 C7 C16 N1 -10.2(5) . . . . ?
C8 C7 C16 N1 110.9(5) . . . . ?
C6 C7 C16 C15 112.5(5) . . . . ?
C8 C7 C16 C15 -126.4(5) . . . . ?
C6 C7 C16 C17 -130.5(5) . . . . ?
C8 C7 C16 C17 -9.4(7) . . . . ?
N1 C16 C17 N2 -158.7(4) . . . . ?
C15 C16 C17 N2 82.9(5) . . . . ?
C7 C16 C17 N2 -41.7(6) . . . . ?
N1 C16 C17 C13 79.1(5) . . . . ?
C15 C16 C17 C13 -39.3(5) . . . . ?
C7 C16 C17 C13 -163.9(5) . . . . ?
C12 C13 C17 N2 24.3(6) . . . . ?
C18 C13 C17 N2 144.7(4) . . . . ?
C14 C13 C17 N2 -96.9(5) . . . . ?
C12 C13 C17 C16 142.5(5) . . . . ?
C18 C13 C17 C16 -97.1(5) . . . . ?
C14 C13 C17 C16 21.3(5) . . . . ?
C12 C13 C18 C19 -55.0(6) . . . . ?
C17 C13 C18 C19 -178.9(4) . . . . ?
C14 C13 C18 C19 67.4(6) . . . . ?
C13 C18 C19 O2 -178.1(4) . . . . ?
C2 C1 N1 C16 172.3(5) . . . . ?
C6 C1 N1 C16 -8.0(6) . . . . ?
C15 C16 N1 C1 -113.8(5) . . . . ?
C7 C16 N1 C1 11.3(5) . . . . ?
C17 C16 N1 C1 133.7(4) . . . . ?
O1 C9 N2 C10 4.7(8) . . . . ?
C8 C9 N2 C10 -176.6(5) . . . . ?
O1 C9 N2 C17 167.7(5) . . . . ?
C8 C9 N2 C17 -13.5(7) . . . . ?
C11 C10 N2 C9 -154.5(5) . . . . ?
C11 C10 N2 C17 43.3(7) . . . . ?
C16 C17 N2 C9 56.7(6) . . . . ?
C13 C17 N2 C9 172.6(4) . . . . ?
C16 C17 N2 C10 -141.4(5) . . . . ?
C13 C17 N2 C10 -25.5(6) . . . . ?
O3 C20 O2 C19 0.0(9) . . . . ?
C21 C20 O2 C19 178.7(5) . . . . ?
C18 C19 O2 C20 -96.3(6) . . . . ?
